data_7153546
loop_
_publ_author_name
'Pathak, Rakhi'
'Vandayar, Kantharuby'
'van Otterlo, Willem A. L.'
'Michael, Joseph P.'
'Fernandes, Manuel A.'
'de Koning, Charles B.'

_publ_section_title
;
 The synthesis of angularly fused polyaromatic compounds by using a
 light-assisted, base-mediated cyclization reaction
;
_journal_issue 23
_journal_name_full 'Organic &amp;  Biomolecular Chemistry'
_journal_page_first 3504
_journal_page_last 3509
_journal_paper_doi 10.1039/b412932f
_journal_volume 2
_journal_year 2004
_chemical_formula_moiety 'C24 H18 O2'
_chemical_formula_sum 'C24 H18 O2'
_chemical_formula_weight 338.38
_chemical_name_systematic
;
?
;
_space_group_IT_number 29
_symmetry_cell_setting orthorhombic
_symmetry_space_group_name_Hall 'P 2c -2ac'
_symmetry_space_group_name_H-M 'P c a 21'
_atom_sites_solution_hydrogens geom
_atom_sites_solution_primary direct
_atom_sites_solution_secondary difmap
_audit_creation_method SHELXL-97
_cell_angle_alpha 90.00
_cell_angle_beta 90.00
_cell_angle_gamma 90.00
_cell_formula_units_Z 4
_cell_length_a 7.7959(9)
_cell_length_b 20.639(3)
_cell_length_c 11.0953(14)
_cell_measurement_reflns_used 891
_cell_measurement_temperature 293(2)
_cell_measurement_theta_max 22.56
_cell_measurement_theta_min 2.79
_cell_volume 1785.2(4)
_computing_cell_refinement 'Bruker SMART'
_computing_data_collection 'Bruker SMART'
_computing_data_reduction 'Bruker SHELXTL'
_computing_molecular_graphics 'Bruker SHELXTL'
_computing_publication_material 'Bruker SHELXTL'
_computing_structure_refinement 'SHELXL-97 (Sheldrick, 1997)'
_computing_structure_solution 'SHELXS-97 (Sheldrick, 1990)'
_diffrn_ambient_temperature 293(2)
_diffrn_measured_fraction_theta_full 1.000
_diffrn_measured_fraction_theta_max 1.000
_diffrn_measurement_device_type 'CCD area detector'
_diffrn_measurement_method 'phi and omega scans'
_diffrn_radiation_monochromator graphite
_diffrn_radiation_source 'fine-focus sealed tube'
_diffrn_radiation_type MoK\a
_diffrn_radiation_wavelength 0.71073
_diffrn_reflns_av_R_equivalents 0.0438
_diffrn_reflns_av_sigmaI/netI 0.0326
_diffrn_reflns_limit_h_max 9
_diffrn_reflns_limit_h_min -6
_diffrn_reflns_limit_k_max 23
_diffrn_reflns_limit_k_min -25
_diffrn_reflns_limit_l_max 13
_diffrn_reflns_limit_l_min -13
_diffrn_reflns_number 10163
_diffrn_reflns_theta_full 26.00
_diffrn_reflns_theta_max 26.00
_diffrn_reflns_theta_min 0.99
_exptl_absorpt_coefficient_mu 0.079
_exptl_absorpt_correction_T_max 0.9929
_exptl_absorpt_correction_T_min 0.9699
_exptl_absorpt_correction_type multi-scan
_exptl_absorpt_process_details 'SADABS (Sheldrick, 1996)'
_exptl_crystal_colour yellow
_exptl_crystal_density_diffrn 1.259
_exptl_crystal_density_method 'not measured'
_exptl_crystal_description plate
_exptl_crystal_F_000 712
_exptl_crystal_size_max 0.39
_exptl_crystal_size_mid 0.26
_exptl_crystal_size_min 0.09
_refine_diff_density_max 0.240
_refine_diff_density_min -0.185
_refine_diff_density_rms 0.047
_refine_ls_abs_structure_details 'Flack H D (1983), Acta Cryst. A39, 876-881'
_refine_ls_abs_structure_Flack 0(10)
_refine_ls_extinction_coef 0.019(4)
_refine_ls_extinction_expression Fc^*^=kFc[1+0.001xFc^2^\l^3^/sin(2\q)]^-1/4^
_refine_ls_extinction_method SHELXL
_refine_ls_goodness_of_fit_ref 1.031
_refine_ls_hydrogen_treatment mixed
_refine_ls_matrix_type full
_refine_ls_number_parameters 238
_refine_ls_number_reflns 1858
_refine_ls_number_restraints 1
_refine_ls_restrained_S_all 1.031
_refine_ls_R_factor_all 0.0756
_refine_ls_R_factor_gt 0.0464
_refine_ls_shift/su_max 0.008
_refine_ls_shift/su_mean 0.001
_refine_ls_structure_factor_coef Fsqd
_refine_ls_weighting_details 'calc w=1/[\s^2^(Fo^2^)+(0.0917P)^2^+0.0000P] where P=(Fo^2^+2Fc^2^)/3'
_refine_ls_weighting_scheme calc
_refine_ls_wR_factor_gt 0.1268
_refine_ls_wR_factor_ref 0.1415
_reflns_number_gt 1301
_reflns_number_total 1858
_reflns_threshold_expression >2sigma(I)
_cod_data_source_file b412932fsup1.cif
_cod_data_source_block 3m_rs2_f
_cod_depositor_comments
;
The following automatic conversions were performed:

'_symmetry_cell_setting' value 'Orthorhombic' changed to
'orthorhombic' according to
/home/saulius/struct/CIF-dictionaries/cif_core.dic dictionary named
'cif_core.dic' version 2.4.2 from
2011-04-26.

'_exptl_absorpt_correction_type' value 'Multi-scan'
changed to 'multi-scan' according to
/home/saulius/struct/CIF-dictionaries/cif_core.dic dictionary named
'cif_core.dic' version 2.4.2 from 2011-04-26.

Automatic conversion script
Id: cif_fix_values 1891 2012-01-12 08:04:46Z andrius 
;
_cod_original_sg_symbol_H-M Pca2(1)
_cod_database_code 7153546

loop_
_symmetry_equiv_pos_as_xyz
'x, y, z'
'-x, -y, z+1/2'
'x+1/2, -y, z'
'-x+1/2, y, z+1/2'

loop_
_atom_site_label
_atom_site_type_symbol
_atom_site_fract_x
_atom_site_fract_y
_atom_site_fract_z
_atom_site_U_iso_or_equiv
_atom_site_adp_type
_atom_site_occupancy
_atom_site_symmetry_multiplicity
_atom_site_calc_flag
_atom_site_refinement_flags
C1 C 0.4409(5) 0.6228(2) 0.1924(4) 0.0594(10) Uani 1 1 d .
H1 H 0.4622 0.6528 0.1316 0.071 Uiso 1 1 calc R
C2 C 0.3811(6) 0.5613(2) 0.1642(5) 0.0725(13) Uani 1 1 d .
H2 H 0.3626 0.5504 0.0840 0.087 Uiso 1 1 calc R
C3 C 0.3487(7) 0.5162(2) 0.2526(6) 0.0773(14) Uani 1 1 d .
H3 H 0.3044 0.4757 0.2326 0.093 Uiso 1 1 calc R
C4 C 0.3823(6) 0.5313(2) 0.3695(6) 0.0781(15) Uani 1 1 d .
H4 H 0.3617 0.5006 0.4291 0.094 Uiso 1 1 calc R
C5 C 0.4973(8) 0.6075(3) 0.5249(5) 0.0906(17) Uani 1 1 d .
H5 H 0.4382 0.5931 0.5926 0.109 Uiso 1 1 calc R
C6 C 0.6463(7) 0.6476(2) 0.5319(5) 0.0711(12) Uani 1 1 d .
H6 H 0.7392 0.6386 0.5818 0.085 Uiso 1 1 calc R
C7 C 0.7354(6) 0.7614(2) 0.4791(3) 0.0573(10) Uani 1 1 d .
H7 H 0.8015 0.7621 0.5489 0.069 Uiso 1 1 calc R
C8 C 0.7336(5) 0.81371(18) 0.4059(4) 0.0515(10) Uani 1 1 d .
H8 H 0.8065 0.8483 0.4219 0.062 Uiso 1 1 calc R
C9 C 0.6148(5) 0.87194(18) 0.2337(3) 0.0465(9) Uani 1 1 d .
C10 C 0.4856(6) 0.93524(19) 0.0659(4) 0.0543(10) Uani 1 1 d .
H10 H 0.5678 0.9676 0.0736 0.065 Uiso 1 1 calc R
C11 C 0.3593(6) 0.9412(2) -0.0179(4) 0.0633(11) Uani 1 1 d .
H11 H 0.3567 0.9773 -0.0682 0.076 Uiso 1 1 calc R
C12 C 0.2333(7) 0.8935(2) -0.0290(4) 0.0671(12) Uani 1 1 d .
H12 H 0.1477 0.8986 -0.0866 0.081 Uiso 1 1 calc R
C13 C 0.2322(6) 0.83996(19) 0.0415(4) 0.0563(10) Uani 1 1 d .
H13 H 0.1456 0.8094 0.0326 0.068 Uiso 1 1 calc R
C14 C 0.3720(4) 0.77424(17) 0.2008(3) 0.0444(8) Uani 1 1 d .
C15 C 0.8919(5) 0.9145(2) 0.2037(5) 0.0741(13) Uani 1 1 d .
H15A H 0.8809 0.9126 0.1176 0.111 Uiso 1 1 calc R
H15B H 0.9417 0.8749 0.2326 0.111 Uiso 1 1 calc R
H15C H 0.9642 0.9503 0.2254 0.111 Uiso 1 1 calc R
C16 C 0.1250(6) 0.7275(2) 0.2888(5) 0.0738(13) Uani 1 1 d .
H16A H 0.0773 0.7695 0.3048 0.111 Uiso 1 1 calc R
H16B H 0.1869 0.7127 0.3583 0.111 Uiso 1 1 calc R
H16C H 0.0342 0.6976 0.2708 0.111 Uiso 1 1 calc R
C4A C 0.4461(6) 0.59114(19) 0.4020(4) 0.0622(11) Uani 1 1 d .
C6A C 0.6378(5) 0.70550(18) 0.4511(4) 0.0512(9) Uani 1 1 d .
C8A C 0.6223(5) 0.81652(17) 0.3050(3) 0.0440(8) Uani 1 1 d .
C9A C 0.4928(5) 0.87928(18) 0.1425(3) 0.0476(9) Uani 1 1 d .
C13A C 0.3640(5) 0.83018(18) 0.1302(3) 0.0452(9) Uani 1 1 d .
C14A C 0.5073(4) 0.76250(16) 0.2818(3) 0.0414(8) Uani 1 1 d .
C14B C 0.5345(4) 0.70353(18) 0.3502(3) 0.0447(8) Uani 1 1 d .
C14C C 0.4686(4) 0.63928(18) 0.3130(4) 0.0491(10) Uani 1 1 d .
O1 O 0.7252(4) 0.92309(12) 0.2570(3) 0.0615(8) Uani 1 1 d .
O2 O 0.2383(3) 0.73140(11) 0.1888(3) 0.0552(7) Uani 1 1 d .

loop_
_atom_site_aniso_label
_atom_site_aniso_U_11
_atom_site_aniso_U_22
_atom_site_aniso_U_33
_atom_site_aniso_U_23
_atom_site_aniso_U_13
_atom_site_aniso_U_12
C1 0.054(2) 0.054(2) 0.070(3) -0.013(2) 0.001(2) -0.0021(18)
C2 0.080(3) 0.057(3) 0.081(3) -0.026(3) 0.002(3) 0.001(2)
C3 0.081(3) 0.047(2) 0.104(4) -0.022(3) 0.011(3) -0.011(2)
C4 0.079(3) 0.046(3) 0.109(4) 0.000(3) 0.016(3) -0.004(2)
C5 0.122(4) 0.076(3) 0.073(3) 0.023(3) -0.010(3) -0.029(3)
C6 0.069(3) 0.067(3) 0.077(3) 0.019(2) -0.013(2) -0.001(2)
C7 0.055(2) 0.067(2) 0.049(2) 0.002(2) -0.0106(19) -0.007(2)
C8 0.046(2) 0.057(2) 0.051(2) -0.008(2) -0.0037(18) -0.0094(17)
C9 0.046(2) 0.042(2) 0.052(2) -0.0126(18) 0.0057(17) -0.0029(15)
C10 0.061(2) 0.041(2) 0.061(2) -0.0031(18) 0.008(2) 0.0034(18)
C11 0.076(3) 0.053(2) 0.060(3) 0.001(2) 0.005(2) 0.013(2)
C12 0.073(3) 0.072(3) 0.056(3) -0.003(2) -0.008(2) 0.013(2)
C13 0.056(2) 0.057(2) 0.056(2) -0.006(2) -0.002(2) 0.0037(19)
C14 0.0461(19) 0.043(2) 0.045(2) -0.0077(17) 0.0023(18) -0.0050(15)
C15 0.059(3) 0.079(3) 0.085(3) 0.013(3) 0.003(3) -0.025(2)
C16 0.054(2) 0.073(3) 0.095(3) -0.007(3) 0.014(2) -0.011(2)
C4A 0.065(3) 0.047(2) 0.074(3) 0.001(2) 0.006(2) -0.0017(19)
C6A 0.047(2) 0.051(2) 0.056(2) -0.0012(19) 0.0025(19) 0.0022(18)
C8A 0.046(2) 0.0408(19) 0.045(2) -0.0069(17) 0.0054(17) -0.0023(15)
C9A 0.052(2) 0.045(2) 0.046(2) -0.0094(17) 0.0048(17) 0.0050(17)
C13A 0.045(2) 0.046(2) 0.044(2) -0.0113(17) 0.0003(17) 0.0054(16)
C14A 0.0396(18) 0.0389(19) 0.0457(19) -0.0069(16) 0.0044(15) 0.0002(14)
C14B 0.0375(18) 0.046(2) 0.050(2) -0.0026(17) 0.0043(17) -0.0017(16)
C14C 0.042(2) 0.043(2) 0.063(2) -0.0093(19) 0.0032(18) 0.0034(15)
O1 0.0652(18) 0.0451(14) 0.0741(19) -0.0076(14) -0.0017(15) -0.0131(13)
O2 0.0456(14) 0.0539(14) 0.0660(16) -0.0082(14) -0.0040(13) -0.0094(12)

loop_
_atom_type_symbol
_atom_type_description
_atom_type_scat_dispersion_real
_atom_type_scat_dispersion_imag
_atom_type_scat_source
C C 0.0033 0.0000 'International Tables Vol C Tables 4.2.6.8 and 6.1.1.4'
H H 0.0000 0.0000 'International Tables Vol C Tables 4.2.6.8 and 6.1.1.4'
O O 0.0106 0.0000 'International Tables Vol C Tables 4.2.6.8 and 6.1.1.4'

loop_
_geom_angle_atom_site_label_1
_geom_angle_atom_site_label_2
_geom_angle_atom_site_label_3
_geom_angle
C2 C1 C14C 119.3(5)
C2 C1 H1 120.3
C14C C1 H1 120.3
C3 C2 C1 121.4(5)
C3 C2 H2 119.3
C1 C2 H2 119.3
C4 C3 C2 119.2(4)
C4 C3 H3 120.4
C2 C3 H3 120.4
C3 C4 C4A 121.6(5)
C3 C4 H4 119.2
C4A C4 H4 119.2
C6 C5 C4A 114.1(5)
C6 C5 H5 123.0
C4A C5 H5 123.0
C5 C6 C6A 113.2(4)
C5 C6 H6 123.4
C6A C6 H6 123.4
C8 C7 C6A 120.9(4)
C8 C7 H7 119.6
C6A C7 H7 119.6
C7 C8 C8A 120.9(3)
C7 C8 H8 119.6
C8A C8 H8 119.6
O1 C9 C8A 119.6(3)
O1 C9 C9A 118.4(3)
C8A C9 C9A 121.9(3)
C11 C10 C9A 120.4(4)
C11 C10 H10 119.8
C9A C10 H10 119.8
C10 C11 C12 120.4(4)
C10 C11 H11 119.8
C12 C11 H11 119.8
C13 C12 C11 121.9(4)
C13 C12 H12 119.0
C11 C12 H12 119.0
C12 C13 C13A 120.4(4)
C12 C13 H13 119.8
C13A C13 H13 119.8
O2 C14 C13A 116.4(3)
O2 C14 C14A 121.3(3)
C13A C14 C14A 122.3(3)
O1 C15 H15A 109.5
O1 C15 H15B 109.5
H15A C15 H15B 109.5
O1 C15 H15C 109.5
H15A C15 H15C 109.5
H15B C15 H15C 109.5
O2 C16 H16A 109.5
O2 C16 H16B 109.5
H16A C16 H16B 109.5
O2 C16 H16C 109.5
H16A C16 H16C 109.5
H16B C16 H16C 109.5
C4 C4A C14C 119.5(4)
C4 C4A C5 123.4(4)
C14C C4A C5 117.1(4)
C14B C6A C7 121.0(4)
C14B C6A C6 119.3(4)
C7 C6A C6 119.7(4)
C9 C8A C8 120.5(3)
C9 C8A C14A 120.3(3)
C8 C8A C14A 119.1(3)
C9 C9A C13A 118.0(3)
C9 C9A C10 122.9(4)
C13A C9A C10 119.0(3)
C14 C13A C9A 120.0(3)
C14 C13A C13 122.1(3)
C9A C13A C13 117.9(3)
C14 C14A C14B 126.1(3)
C14 C14A C8A 116.3(3)
C14B C14A C8A 117.5(3)
C6A C14B C14A 119.0(3)
C6A C14B C14C 117.0(3)
C14A C14B C14C 123.8(3)
C1 C14C C4A 118.6(4)
C1 C14C C14B 122.5(4)
C4A C14C C14B 118.6(3)
C9 O1 C15 113.0(3)
C14 O2 C16 115.6(3)

loop_
_geom_bond_atom_site_label_1
_geom_bond_atom_site_label_2
_geom_bond_distance
C1 C2 1.388(6)
C1 C14C 1.398(6)
C1 H1 0.9300
C2 C3 1.376(8)
C2 H2 0.9300
C3 C4 1.360(8)
C3 H3 0.9300
C4 C4A 1.378(6)
C4 H4 0.9300
C5 C6 1.428(8)
C5 C4A 1.461(8)
C5 H5 0.9300
C6 C6A 1.495(6)
C6 H6 0.9300
C7 C8 1.352(5)
C7 C6A 1.415(6)
C7 H7 0.9300
C8 C8A 1.418(6)
C8 H8 0.9300
C9 O1 1.386(4)
C9 C8A 1.392(5)
C9 C9A 1.397(5)
C10 C11 1.361(6)
C10 C9A 1.435(5)
C10 H10 0.9300
C11 C12 1.396(7)
C11 H11 0.9300
C12 C13 1.354(6)
C12 H12 0.9300
C13 C13A 1.437(6)
C13 H13 0.9300
C14 O2 1.373(4)
C14 C13A 1.397(5)
C14 C14A 1.406(5)
C15 O1 1.438(6)
C15 H15A 0.9600
C15 H15B 0.9600
C15 H15C 0.9600
C16 O2 1.421(6)
C16 H16A 0.9600
C16 H16B 0.9600
C16 H16C 0.9600
C4A C14C 1.411(6)
C6A C14B 1.381(5)
C8A C14A 1.454(5)
C9A C13A 1.433(5)
C14A C14B 1.449(5)
C14B C14C 1.480(5)

loop_
_geom_torsion_atom_site_label_1
_geom_torsion_atom_site_label_2
_geom_torsion_atom_site_label_3
_geom_torsion_atom_site_label_4
_geom_torsion
C14C C1 C2 C3 0.0(6)
C1 C2 C3 C4 -2.6(7)
C2 C3 C4 C4A 0.8(8)
C4A C5 C6 C6A 49.3(7)
C6A C7 C8 C8A 5.9(6)
C9A C10 C11 C12 1.1(6)
C10 C11 C12 C13 -0.4(7)
C11 C12 C13 C13A -0.9(7)
C3 C4 C4A C14C 3.5(7)
C3 C4 C4A C5 -174.7(5)
C6 C5 C4A C4 142.1(5)
C6 C5 C4A C14C -36.1(7)
C8 C7 C6A C14B -1.9(6)
C8 C7 C6A C6 178.2(4)
C5 C6 C6A C14B -24.6(6)
C5 C6 C6A C7 155.3(5)
O1 C9 C8A C8 4.2(5)
C9A C9 C8A C8 -172.4(4)
O1 C9 C8A C14A 179.9(3)
C9A C9 C8A C14A 3.3(5)
C7 C8 C8A C9 176.6(4)
C7 C8 C8A C14A 0.8(6)
O1 C9 C9A C13A -171.4(3)
C8A C9 C9A C13A 5.3(5)
O1 C9 C9A C10 5.0(5)
C8A C9 C9A C10 -178.3(4)
C11 C10 C9A C9 -177.0(4)
C11 C10 C9A C13A -0.6(5)
O2 C14 C13A C9A 176.2(3)
C14A C14 C13A C9A -2.7(5)
O2 C14 C13A C13 -5.5(5)
C14A C14 C13A C13 175.6(3)
C9 C9A C13A C14 -5.7(5)
C10 C9A C13A C14 177.7(3)
C9 C9A C13A C13 176.0(3)
C10 C9A C13A C13 -0.6(5)
C12 C13 C13A C14 -177.0(4)
C12 C13 C13A C9A 1.3(6)
O2 C14 C14A C14B 7.3(5)
C13A C14 C14A C14B -173.9(3)
O2 C14 C14A C8A -167.9(3)
C13A C14 C14A C8A 10.9(5)
C9 C8A C14A C14 -11.2(5)
C8 C8A C14A C14 164.6(3)
C9 C8A C14A C14B 173.2(3)
C8 C8A C14A C14B -11.1(5)
C7 C6A C14B C14A -8.7(5)
C6 C6A C14B C14A 171.2(4)
C7 C6A C14B C14C 166.6(4)
C6 C6A C14B C14C -13.5(5)
C14 C14A C14B C6A -160.3(3)
C8A C14A C14B C6A 14.9(5)
C14 C14A C14B C14C 24.7(5)
C8A C14A C14B C14C -160.1(3)
C2 C1 C14C C4A 4.3(6)
C2 C1 C14C C14B 179.1(4)
C4 C4A C14C C1 -6.0(6)
C5 C4A C14C C1 172.3(5)
C4 C4A C14C C14B 178.9(4)
C5 C4A C14C C14B -2.7(6)
C6A C14B C14C C1 -147.0(4)
C14A C14B C14C C1 28.1(5)
C6A C14B C14C C4A 27.8(5)
C14A C14B C14C C4A -157.1(4)
C8A C9 O1 C15 82.9(4)
C9A C9 O1 C15 -100.3(4)
C13A C14 O2 C16 -109.2(4)
C14A C14 O2 C16 69.7(4)
